data_7241050
loop_
_publ_author_name
'Liu, Xiao-Ting'
'Chen, Si-Si'
'Li, Si-Miao'
'Nie, Hong-Xiang'
'Feng, Yao-Qing'
'Fan, Yi-Ning'
'Yu, Mei-Hui'
'Chang, Ze'
'Bu, Xian-He'

_publ_section_title
;
 Structural tuning of Zn(ii)-MOFs based on pyrazole functionalized
 carboxylic acid ligands for organic dye adsorption
;
_journal_name_full CrystEngComm
_journal_paper_doi 10.1039/D0CE00798F
_journal_year 2020
_chemical_formula_moiety 'C12 H6 N3 O5 Zn'
_chemical_formula_sum 'C12 H6 N3 O5 Zn'
_chemical_formula_weight 337.57
_space_group_crystal_system orthorhombic
_space_group_IT_number 60
_space_group_name_Hall '-P 2n 2ab'
_space_group_name_H-M_alt 'P b c n'
_atom_sites_solution_hydrogens geom
_atom_sites_solution_primary direct
_audit_creation_date 2019-09-02
_audit_creation_method
;
Olex2 1.2
(compiled 2018.05.29 svn.r3508 for OlexSys, GUI svn.r5506)
;
_audit_update_record
;
2020-02-25 deposited with the CCDC.	2020-08-12 downloaded from the CCDC.
;
_cell_angle_alpha 90
_cell_angle_beta 90
_cell_angle_gamma 90
_cell_formula_units_Z 8
_cell_length_a 13.338(3)
_cell_length_b 23.519(5)
_cell_length_c 19.056(4)
_cell_measurement_reflns_used 12886
_cell_measurement_temperature 113.1500
_cell_measurement_theta_max 27.8744
_cell_measurement_theta_min 2.0351
_cell_volume 5978(2)
_computing_cell_refinement 'CrystalClear (Rigaku Inc., 2008)'
_computing_data_collection 'CrystalClear (Rigaku Inc., 2008)'
_computing_data_reduction 'CrystalClear (Rigaku Inc., 2008)'
_computing_molecular_graphics 'Olex2 (Dolomanov et al., 2009)'
_computing_publication_material 'Olex2 (Dolomanov et al., 2009)'
_computing_structure_refinement 'ShelXL (Sheldrick, 2015)'
_computing_structure_solution 'ShelXS-1997 (Sheldrick, 2008)'
_diffrn_ambient_temperature 113.1500
_diffrn_measured_fraction_theta_full 0.998
_diffrn_measured_fraction_theta_max 0.998
_diffrn_measurement_device_type 'Bruker P4'
_diffrn_measurement_method '\w scans'
_diffrn_radiation_monochromator graphite
_diffrn_radiation_type MoK\a
_diffrn_radiation_wavelength 0.71073
_diffrn_reflns_av_R_equivalents 0.0471
_diffrn_reflns_av_unetI/netI 0.0229
_diffrn_reflns_Laue_measured_fraction_full 0.998
_diffrn_reflns_Laue_measured_fraction_max 0.998
_diffrn_reflns_limit_h_max 16
_diffrn_reflns_limit_h_min -16
_diffrn_reflns_limit_k_max 29
_diffrn_reflns_limit_k_min -28
_diffrn_reflns_limit_l_max 23
_diffrn_reflns_limit_l_min -23
_diffrn_reflns_number 60840
_diffrn_reflns_point_group_measured_fraction_full 0.998
_diffrn_reflns_point_group_measured_fraction_max 0.998
_diffrn_reflns_theta_full 25.242
_diffrn_reflns_theta_max 25.999
_diffrn_reflns_theta_min 2.035
_exptl_absorpt_coefficient_mu 0.833
_exptl_absorpt_correction_T_max 1.0000
_exptl_absorpt_correction_T_min 0.8745
_exptl_absorpt_correction_type multi-scan
_exptl_absorpt_process_details SADABS
_exptl_crystal_colour Colorless
_exptl_crystal_density_diffrn 0.750
_exptl_crystal_description Prism
_exptl_crystal_F_000 1352
_exptl_crystal_size_max 0.20
_exptl_crystal_size_mid 0.20
_exptl_crystal_size_min 0.20
_platon_squeeze_details
;
TITL 1 in Pbcn
CELL   13.3380   23.5190   19.0560     90.00     90.00     90.00
SPGR Pbcn
# Solvent Accessible Volume =      3977
# Electrons Found in S.A.V. =      1345
# Note: Atoms in Void are Labelled as Cxxx and Qxxx for all Others
C101 0.957 0.017-0.002 !       2.34 eA-3
Q102 0.706 0.466 0.080 !       1.84 eA-3
C103 0.297 0.860 0.440 !       1.80 eA-3
C104 0.159 1.004 0.456 !       1.77 eA-3
C105 0.703 0.681 0.389 !       1.72 eA-3
C106 0.771 0.661 0.420 !       1.64 eA-3
C107 0.965 0.955 0.017 !       1.60 eA-3
C108 1.000 0.766 0.254 !       1.54 eA-3
C109 0.029 0.825 0.297 !       1.48 eA-3
C110 0.029 0.169 0.797 !       1.48 eA-3
C111 0.074 0.186 0.828 !       1.28 eA-3
C112 0.564 0.903 0.467 !       1.27 eA-3
C113 0.442 0.200 0.138 !       1.27 eA-3
C114 0.046 0.536 0.611 !       1.25 eA-3
C115 0.969 0.780 0.205 !       1.23 eA-3
Q116 0.500 0.906 0.254 !       1.23 eA-3
C117 0.064 0.756 0.327 !       1.22 eA-3
C118 0.522 0.775 0.844 !       1.22 eA-3
C119 0.327 0.156 0.191 !       1.21 eA-3
C120 0.937 0.742 0.300 !       1.21 eA-3
C121 0.604 0.424 0.093 !       1.18 eA-3
C122 0.354 0.032 0.498 !       1.14 eA-3
C123 0.579 0.777 0.829 !       1.12 eA-3
C124 0.864 0.774 0.091 !       1.12 eA-3
C125 0.665 0.766 0.621 !       1.11 eA-3
C126 0.629 0.753 0.560 !       1.08 eA-3
C127 0.463 0.845 0.035 !       1.08 eA-3
C128 0.422 0.266 0.270 !       1.07 eA-3
C129 0.949 0.737 0.251 !       1.05 eA-3
C130 0.417 0.891 0.988 !       1.04 eA-3
C131 0.692 0.133 0.203 !       1.03 eA-3
C132 0.844 0.729 0.187 !       1.03 eA-3
C133 0.633 0.230 0.160 !       1.02 eA-3
C134 0.137 0.220 0.861 !       1.02 eA-3
C135 0.367 0.239 0.348 !       1.02 eA-3
C136 0.879 0.432 0.499 !       1.01 eA-3
C137 0.878 0.740 0.233 !       0.99 eA-3
C138 0.316 0.206 0.281 !       0.99 eA-3
C139 0.223 0.585 0.094 !       0.97 eA-3
C140 0.722 0.165 0.283 !       0.96 eA-3
C141 0.376 0.712 0.784 !       0.95 eA-3
C142 0.527 0.976 0.309 !       0.95 eA-3
C143 0.348 0.114 0.330 !       0.93 eA-3
C144 0.374 0.110 0.442 !       0.93 eA-3
C145 0.310 0.169 0.267 !       0.93 eA-3
C146 0.414 0.734 0.908 !       0.90 eA-3
C147 0.364 0.678 0.912 !       0.90 eA-3
C148 0.590 0.143-0.004 !       0.89 eA-3
C149 0.810 0.078 0.426 !       0.88 eA-3
C150 0.511 0.963 0.177 !       0.88 eA-3
C151 0.644 0.135 0.185 !       0.86 eA-3
C152 0.705 0.200 0.296 !       0.86 eA-3
C153 1.000 0.516 0.752 !       0.82 eA-3
C154 0.364 0.857 0.926 !       0.80 eA-3
C155 0.824 0.603 0.392 !       0.80 eA-3
C156 0.692 0.329 0.062 !       0.79 eA-3
C157 0.578 1.003 0.385 !       0.79 eA-3
C158 0.178 0.672 0.313 !       0.79 eA-3
C159 0.424 0.181 0.477 !       0.79 eA-3
C160 0.377 0.217 0.453 !       0.78 eA-3
Q161 0.707 0.996 0.092 !       0.76 eA-3
Q162 0.608 0.182 0.448 !       0.76 eA-3
C163 0.455 0.118 0.143 !       0.75 eA-3
C164 1.000 0.562 0.253 !       0.74 eA-3
C165 0.990 0.451 0.221 !       0.73 eA-3
C166 0.411 0.697 0.733 !       0.73 eA-3
C167 1.000 0.602 0.261 !       0.72 eA-3
C168 0.500 0.977 0.754 !       0.72 eA-3
C169 0.121 0.563 0.143 !       0.72 eA-3
C170 0.062 0.691 0.266 !       0.71 eA-3
C171 0.657 0.888 0.766 !       0.71 eA-3
Q172 0.500 0.570 0.751 !       0.71 eA-3
C173 0.108 0.663 0.278 !       0.71 eA-3
C174 0.627 0.174 0.060 !       0.70 eA-3
C175 0.894 0.476 0.436 !       0.69 eA-3
Q176 0.485 0.768 0.593 !       0.69 eA-3
C177 0.680 0.089 0.131 !       0.68 eA-3
C178 0.142 0.693 0.424 !       0.68 eA-3
C179 0.518 0.887 0.438 !       0.67 eA-3
Q180 0.545 0.693 0.843 !       0.67 eA-3
C181 0.183 0.383 0.686 !       0.65 eA-3
C182 0.140 0.104 0.895 !       0.65 eA-3
C183 0.567 0.218 0.017 !       0.64 eA-3
C184 0.875 0.486 0.921 !       0.64 eA-3
C185 0.362 0.064 0.098 !       0.64 eA-3
C186 0.608 0.122 0.296 !       0.63 eA-3
C187 0.036 0.647 0.191 !       0.63 eA-3
C188 0.566 0.071 0.378 !       0.62 eA-3
C189 0.847 0.325 0.606 !       0.62 eA-3
C190 0.369 0.240 0.497 !       0.62 eA-3
C191 0.231 0.385 0.732 !       0.62 eA-3
C192 0.546 0.133 0.266 !       0.62 eA-3
C193 0.930 0.453 0.784 !       0.61 eA-3
C194 0.031 0.347 0.769 !       0.61 eA-3
C195 0.780 0.436 0.967 !       0.61 eA-3
C196 0.934 0.446 0.816 !       0.61 eA-3
C197 0.050 0.583 0.227 !       0.61 eA-3
Q198 0.450 0.620 0.669 !       0.60 eA-3
C199 0.449 0.080 0.292 !       0.60 eA-3
;
_refine_diff_density_max 1.515
_refine_diff_density_min -0.958
_refine_diff_density_rms 0.094
_refine_ls_extinction_coef 0.0027(7)
_refine_ls_extinction_expression Fc^*^=kFc[1+0.001xFc^2^\l^3^/sin(2\q)]^-1/4^
_refine_ls_extinction_method 'SHELXL-2018/3 (Sheldrick 2018)'
_refine_ls_goodness_of_fit_ref 1.100
_refine_ls_hydrogen_treatment constr
_refine_ls_matrix_type full
_refine_ls_number_parameters 192
_refine_ls_number_reflns 5874
_refine_ls_number_restraints 26
_refine_ls_restrained_S_all 1.290
_refine_ls_R_factor_all 0.0831
_refine_ls_R_factor_gt 0.0724
_refine_ls_shift/su_max 0.001
_refine_ls_shift/su_mean 0.000
_refine_ls_structure_factor_coef Fsqd
_refine_ls_weighting_details 'w=1/[\s^2^(Fo^2^)+(0.1242P)^2^+8.8085P] where P=(Fo^2^+2Fc^2^)/3'
_refine_ls_weighting_scheme calc
_refine_ls_wR_factor_gt 0.2159
_refine_ls_wR_factor_ref 0.2290
_reflns_Friedel_coverage 0.000
_reflns_number_gt 4842
_reflns_number_total 5874
_reflns_threshold_expression 'I > 2\s(I)'
_cod_data_source_file d0ce00798f2.cif
_cod_data_source_block 1
_cod_depositor_comments
;
The following automatic conversions were performed:

data item '_exptl_absorpt_correction_type' value 'Multi-scan' was
changed to 'multi-scan' in accordance with the
/home/data/users/saulius/crontab/automatic-downloads/rss-feeds/RSC/lib/dictionaries/cif_core.dic
dictionary named 'cif_core.dic' version 2.4.2 last updated on
2011-04-26.

Automatic conversion script
Id: cif_fix_values 7556 2019-12-06 15:28:31Z antanas 
;
_cod_database_code 7241050
_shelx_shelxl_version_number 2018/3
_shelx_space_group_comment
;
The symmetry employed for this shelxl refinement is uniquely defined
by the following loop, which should always be used as a source of
symmetry information in preference to the above space-group names.
They are only intended as comments.
;
_olex2_refinement_description
;
1. Fixed Uiso
 At 1.2 times of:
  All C(H) groups, All N(H) groups
2. Rigid bond restraints
 O3, C11, O5, C4
 with sigma for 1-2 distances of 0.003 and sigma for 1-3 distances of 0.003
3. Uiso/Uaniso restraints and constraints
Uanis(C11) \\sim Ueq, Uanis(O4) \\sim Ueq: with sigma of 0.005 and sigma for
terminal atoms of 0.01
Uanis(O3) \\sim Ueq, Uanis(O5) \\sim Ueq: with sigma of 0.001 and sigma for
terminal atoms of 0.002
4.a Aromatic/amide H refined with riding coordinates:
 C1(H1), C3(H3), C6(H6), C8(H8), C10(H10), N3(H3A)
;
_platon_squeeze_void_probe_radius 1.20
_olex2_submission_special_instructions 'No special instructions were received'

loop_
_space_group_symop_operation_xyz
'x, y, z'
'-x+1/2, -y+1/2, z+1/2'
'x+1/2, -y+1/2, -z'
'-x, y, -z+1/2'
'-x, -y, -z'
'x-1/2, y-1/2, -z-1/2'
'-x-1/2, y-1/2, z'
'x, -y, z-1/2'

loop_
_atom_site_label
_atom_site_type_symbol
_atom_site_fract_x
_atom_site_fract_y
_atom_site_fract_z
_atom_site_U_iso_or_equiv
_atom_site_adp_type
_atom_site_occupancy
_atom_site_site_symmetry_order
_atom_site_calc_flag
_atom_site_refinement_flags_posn
_atom_site_refinement_flags_adp
_atom_site_refinement_flags_occupancy
_atom_site_disorder_assembly
_atom_site_disorder_group
C1 C 0.4168(3) 0.28455(16) -0.1089(2) 0.0486(10) Uani 1 1 d . . . . .
H1 H 0.406922 0.246865 -0.095883 0.058 Uiso 1 1 calc R . . . .
C2 C 0.3987(3) 0.33113(15) -0.0664(2) 0.0450(10) Uani 1 1 d . . . . .
C3 C 0.4238(3) 0.37829(15) -0.10819(19) 0.0447(9) Uani 1 1 d . . . . .
H3 H 0.419480 0.416169 -0.094519 0.054 Uiso 1 1 calc R . . . .
C4 C 0.3597(4) 0.32956(17) 0.0055(2) 0.0565(12) Uani 1 1 d . U . . .
C5 C 0.3212(4) 0.39041(19) 0.1091(2) 0.0642(14) Uani 1 1 d . . . . .
C6 C 0.2553(4) 0.35392(18) 0.1426(2) 0.0579(12) Uani 1 1 d . . . . .
H6 H 0.233817 0.320827 0.120497 0.069 Uiso 1 1 calc R . . . .
C7 C 0.2213(4) 0.36736(18) 0.2099(2) 0.0556(12) Uani 1 1 d . . . . .
C8 C 0.2556(5) 0.41599(18) 0.2435(2) 0.0705(18) Uani 1 1 d . . . . .
H8 H 0.235871 0.423828 0.289297 0.085 Uiso 1 1 calc R . . . .
C9 C 0.3201(5) 0.4531(2) 0.2081(3) 0.0814(19) Uani 1 1 d . . . . .
C10 C 0.3528(5) 0.4390(2) 0.1416(2) 0.0737(17) Uani 1 1 d . . . . .
H10 H 0.397194 0.463022 0.118407 0.088 Uiso 1 1 calc R . . . .
C11 C 0.3581(6) 0.5054(2) 0.2425(3) 0.0814(17) Uani 1 1 d . U . . .
C12 C 0.1469(4) 0.32888(17) 0.2455(2) 0.0519(12) Uani 1 1 d . . . . .
N1 N 0.4507(2) 0.30170(12) -0.17164(14) 0.0343(6) Uani 1 1 d . . . . .
N2 N 0.4548(2) 0.35974(12) -0.17063(15) 0.0361(7) Uani 1 1 d . . . . .
N3 N 0.3580(4) 0.37931(16) 0.04041(19) 0.0683(13) Uani 1 1 d . . . . .
H3A H 0.382375 0.408073 0.018355 0.082 Uiso 1 1 calc R . . . .
O1 O 0.1098(2) 0.29000(11) 0.20708(14) 0.0496(7) Uani 1 1 d . . . . .
O2 O 0.1246(3) 0.33621(14) 0.30744(16) 0.0744(12) Uani 1 1 d . . . . .
O3 O 0.3466(4) 0.5113(2) 0.3072(2) 0.1015(13) Uani 1 1 d . U . . .
O4 O 0.4030(4) 0.54035(15) 0.20497(18) 0.0844(12) Uani 1 1 d . U . . .
O5 O 0.3339(3) 0.28503(16) 0.0325(2) 0.0843(11) Uani 1 1 d . U . . .
Zn1 Zn 0.500000 0.25230(2) -0.250000 0.0299(2) Uani 1 2 d S T P . .
Zn2 Zn 0.500000 0.40813(2) -0.250000 0.0446(3) Uani 1 2 d S T P . .

loop_
_atom_site_aniso_label
_atom_site_aniso_U_11
_atom_site_aniso_U_22
_atom_site_aniso_U_33
_atom_site_aniso_U_23
_atom_site_aniso_U_13
_atom_site_aniso_U_12
C1 0.079(3) 0.0305(18) 0.036(2) 0.0004(15) 0.0177(19) -0.0113(18)
C2 0.064(3) 0.0323(19) 0.039(2) -0.0002(14) 0.0157(18) -0.0090(16)
C3 0.073(3) 0.0278(17) 0.0333(18) -0.0032(14) 0.0174(17) -0.0083(17)
C4 0.084(3) 0.046(2) 0.040(2) -0.0004(16) 0.027(2) -0.014(2)
C5 0.102(4) 0.048(2) 0.043(2) -0.0101(19) 0.032(2) -0.028(2)
C6 0.093(3) 0.041(2) 0.039(2) -0.0097(18) 0.025(2) -0.025(2)
C7 0.080(3) 0.047(2) 0.040(2) -0.0090(18) 0.025(2) -0.025(2)
C8 0.122(5) 0.043(3) 0.046(3) -0.0151(19) 0.040(3) -0.038(3)
C9 0.136(5) 0.054(3) 0.054(3) -0.019(2) 0.039(3) -0.051(3)
C10 0.119(4) 0.052(3) 0.050(3) -0.012(2) 0.035(3) -0.043(3)
C11 0.117(4) 0.057(3) 0.071(2) -0.013(2) 0.032(3) -0.038(3)
C12 0.077(3) 0.035(2) 0.044(2) -0.0030(16) 0.021(2) -0.017(2)
N1 0.0460(17) 0.0285(14) 0.0285(14) 0.0024(11) 0.0014(12) -0.0059(12)
N2 0.0524(18) 0.0270(14) 0.0289(14) 0.0000(11) 0.0103(13) -0.0024(13)
N3 0.113(3) 0.047(2) 0.045(2) -0.0096(16) 0.043(2) -0.032(2)
O1 0.0691(18) 0.0409(15) 0.0388(14) -0.0043(12) 0.0194(13) -0.0204(13)
O2 0.122(3) 0.065(2) 0.0363(17) -0.0107(14) 0.0365(18) -0.042(2)
O3 0.127(2) 0.0947(19) 0.0824(17) -0.0139(15) 0.0201(16) -0.0430(16)
O4 0.132(3) 0.0591(19) 0.0622(19) -0.0118(16) 0.031(2) -0.051(2)
O5 0.1167(19) 0.0643(15) 0.0719(16) 0.0040(13) 0.0404(15) -0.0099(15)
Zn1 0.0459(4) 0.0209(3) 0.0229(3) 0.000 -0.0077(2) 0.000
Zn2 0.0817(5) 0.0195(3) 0.0326(4) 0.000 0.0235(3) 0.000

loop_
_atom_type_symbol
_atom_type_description
_atom_type_scat_dispersion_real
_atom_type_scat_dispersion_imag
_atom_type_scat_source
C C 0.0033 0.0016 'International Tables Vol C Tables 4.2.6.8 and 6.1.1.4'
H H 0.0000 0.0000 'International Tables Vol C Tables 4.2.6.8 and 6.1.1.4'
N N 0.0061 0.0033 'International Tables Vol C Tables 4.2.6.8 and 6.1.1.4'
O O 0.0106 0.0060 'International Tables Vol C Tables 4.2.6.8 and 6.1.1.4'
Zn Zn 0.2839 1.4301 'International Tables Vol C Tables 4.2.6.8 and 6.1.1.4'

loop_
_geom_angle_atom_site_label_1
_geom_angle_atom_site_label_2
_geom_angle_atom_site_label_3
_geom_angle
_geom_angle_site_symmetry_1
_geom_angle_site_symmetry_3
_geom_angle_publ_flag
C2 C1 H1 125.0 . . ?
N1 C1 H1 125.0 . . ?
N1 C1 C2 110.0(3) . . ?
C1 C2 C3 104.6(3) . . ?
C1 C2 C4 126.1(3) . . ?
C3 C2 C4 129.3(3) . . ?
C2 C3 H3 125.6 . . ?
N2 C3 C2 108.7(3) . . ?
N2 C3 H3 125.6 . . ?
N3 C4 C2 116.5(3) . . ?
O5 C4 C2 121.2(4) . . ?
O5 C4 N3 122.3(4) . . ?
C6 C5 N3 122.0(4) . . ?
C10 C5 C6 120.4(4) . . ?
C10 C5 N3 117.6(4) . . ?
C5 C6 H6 120.4 . . ?
C5 C6 C7 119.3(4) . . ?
C7 C6 H6 120.4 . . ?
C6 C7 C12 119.4(4) . . ?
C8 C7 C6 120.2(4) . . ?
C8 C7 C12 120.4(4) . . ?
C7 C8 H8 120.2 . . ?
C7 C8 C9 119.6(4) . . ?
C9 C8 H8 120.2 . . ?
C8 C9 C11 121.0(4) . . ?
C10 C9 C8 119.1(4) . . ?
C10 C9 C11 119.8(4) . . ?
C5 C10 C9 121.3(4) . . ?
C5 C10 H10 119.4 . . ?
C9 C10 H10 119.4 . . ?
O3 C11 C9 119.0(5) . . ?
O4 C11 C9 117.3(5) . . ?
O4 C11 O3 123.6(5) . . ?
O1 C12 C7 115.5(3) . . ?
O2 C12 C7 120.5(4) . . ?
O2 C12 O1 124.0(4) . . ?
C1 N1 N2 107.6(3) . . ?
C1 N1 Zn1 126.9(2) . . ?
N2 N1 Zn1 125.2(2) . . ?
C3 N2 N1 109.1(3) . . ?
C3 N2 Zn2 125.9(2) . . ?
N1 N2 Zn2 125.0(2) . . ?
C4 N3 C5 128.3(3) . . ?
C4 N3 H3A 115.8 . . ?
C5 N3 H3A 115.8 . . ?
C12 O1 Zn1 114.7(2) . 2 ?
C11 O4 Zn2 118.2(4) . 5_665 ?
N1 Zn1 N1 109.09(16) 4_654 . ?
O1 Zn1 N1 111.21(13) 3 4_654 ?
O1 Zn1 N1 103.29(11) 2_554 4_654 ?
O1 Zn1 N1 111.21(13) 2_554 . ?
O1 Zn1 N1 103.29(11) 3 . ?
O1 Zn1 O1 118.67(17) 2_554 3 ?
N2 Zn2 N2 110.10(16) 4_654 . ?
O4 Zn2 N2 102.73(13) 8_565 4_654 ?
O4 Zn2 N2 102.73(13) 5_665 . ?
O4 Zn2 N2 118.98(15) 8_565 . ?
O4 Zn2 N2 118.98(15) 5_665 4_654 ?
O4 Zn2 O4 104.1(3) 5_665 8_565 ?

loop_
_geom_bond_atom_site_label_1
_geom_bond_atom_site_label_2
_geom_bond_distance
_geom_bond_site_symmetry_2
_geom_bond_publ_flag
C1 H1 0.9300 . ?
C1 C2 1.384(5) . ?
C1 N1 1.340(4) . ?
C2 C3 1.405(5) . ?
C2 C4 1.467(5) . ?
C3 H3 0.9300 . ?
C3 N2 1.333(4) . ?
C4 N3 1.347(5) . ?
C4 O5 1.217(5) . ?
C5 C6 1.385(6) . ?
C5 C10 1.366(6) . ?
C5 N3 1.422(5) . ?
C6 H6 0.9300 . ?
C6 C7 1.396(5) . ?
C7 C8 1.388(6) . ?
C7 C12 1.504(6) . ?
C8 H8 0.9300 . ?
C8 C9 1.399(6) . ?
C9 C10 1.382(6) . ?
C9 C11 1.483(7) . ?
C10 H10 0.9300 . ?
C11 O3 1.250(6) . ?
C11 O4 1.243(6) . ?
C12 O1 1.271(5) . ?
C12 O2 1.230(5) . ?
N1 N2 1.366(4) . ?
N1 Zn1 2.003(3) . ?
N2 Zn2 1.987(3) . ?
N3 H3A 0.8600 . ?
O1 Zn1 1.951(3) 2 ?
O4 Zn2 1.970(4) 5_665 ?

loop_
_geom_torsion_atom_site_label_1
_geom_torsion_atom_site_label_2
_geom_torsion_atom_site_label_3
_geom_torsion_atom_site_label_4
_geom_torsion
_geom_torsion_site_symmetry_1
_geom_torsion_site_symmetry_2
_geom_torsion_site_symmetry_3
_geom_torsion_site_symmetry_4
_geom_torsion_publ_flag
C1 C2 C3 N2 -0.3(5) . . . . ?
C1 C2 C4 N3 172.9(5) . . . . ?
C1 C2 C4 O5 -4.4(9) . . . . ?
C1 N1 N2 C3 0.0(4) . . . . ?
C1 N1 N2 Zn2 179.9(3) . . . . ?
C2 C1 N1 N2 -0.2(5) . . . . ?
C2 C1 N1 Zn1 174.2(3) . . . . ?
C2 C3 N2 N1 0.2(5) . . . . ?
C2 C3 N2 Zn2 -179.7(3) . . . . ?
C2 C4 N3 C5 177.6(5) . . . . ?
C3 C2 C4 N3 -8.8(8) . . . . ?
C3 C2 C4 O5 174.0(5) . . . . ?
C4 C2 C3 N2 -178.9(5) . . . . ?
C5 C6 C7 C8 -1.8(9) . . . . ?
C5 C6 C7 C12 177.9(5) . . . . ?
C6 C5 C10 C9 -0.1(10) . . . . ?
C6 C5 N3 C4 -19.0(10) . . . . ?
C6 C7 C8 C9 3.5(9) . . . . ?
C6 C7 C12 O1 -9.0(8) . . . . ?
C6 C7 C12 O2 171.7(5) . . . . ?
C7 C8 C9 C10 -3.6(10) . . . . ?
C7 C8 C9 C11 180.0(6) . . . . ?
C7 C12 O1 Zn1 -171.6(3) . . . 2 ?
C8 C7 C12 O1 170.8(5) . . . . ?
C8 C7 C12 O2 -8.6(9) . . . . ?
C8 C9 C10 C5 1.9(11) . . . . ?
C8 C9 C11 O3 12.4(12) . . . . ?
C8 C9 C11 O4 -169.9(7) . . . . ?
C9 C11 O4 Zn2 -155.2(5) . . . 5_665 ?
C10 C5 C6 C7 0.1(9) . . . . ?
C10 C5 N3 C4 161.3(6) . . . . ?
C10 C9 C11 O3 -164.0(7) . . . . ?
C10 C9 C11 O4 13.7(11) . . . . ?
C11 C9 C10 C5 178.3(7) . . . . ?
C12 C7 C8 C9 -176.2(6) . . . . ?
N1 C1 C2 C3 0.3(5) . . . . ?
N1 C1 C2 C4 178.9(4) . . . . ?
N3 C5 C6 C7 -179.6(5) . . . . ?
N3 C5 C10 C9 179.6(6) . . . . ?
O2 C12 O1 Zn1 7.7(7) . . . 2 ?
O3 C11 O4 Zn2 22.4(10) . . . 5_665 ?
O5 C4 N3 C5 -5.2(10) . . . . ?
Zn1 N1 N2 C3 -174.5(3) . . . . ?
Zn1 N1 N2 Zn2 5.4(4) . . . . ?

loop_
_platon_squeeze_void_nr
_platon_squeeze_void_average_x
_platon_squeeze_void_average_y
_platon_squeeze_void_average_z
_platon_squeeze_void_volume
_platon_squeeze_void_count_electrons
_platon_squeeze_void_content
1 -0.025 -0.010 0.002 3977 1358 ' '
